data_9010325
loop_
_publ_author_name
'Nestola, F.'
'Tribaudino, M.'
'Ballaran, T. B.'
'Liebske, C.'
'Bruno, M.'

_publ_section_title
;
 The crystal structures of pyroxenes along the jadeite - hedenbergite and
 jadeite - aegirine joins
 Sample: Jd35Ae65
;
_journal_name_full 'American Mineralogist'
_journal_page_first 1492
_journal_page_last 1501
_journal_paper_doi 10.2138/am.2007.2540
_journal_volume 92
_journal_year 2007
_chemical_compound_source Synthetic
_chemical_formula_sum 'Al0.35 Fe0.65 Na O6 Si2'
_chemical_name_mineral Aegirine
_space_group_IT_number 15
_symmetry_space_group_name_Hall '-C 2yc'
_symmetry_space_group_name_H-M 'C 1 2/c 1'
_cell_angle_alpha 90
_cell_angle_beta 107.600
_cell_angle_gamma 90
_cell_length_a 9.5663
_cell_length_b 8.7040
_cell_length_c 5.2733
_cell_formula_units_Z 4
_cell_volume 418.529
_database_code_amcsd 0004447
_exptl_crystal_density_diffrn 3.506
_cod_original_formula_sum 'Na (Al.35 Fe.65) Si2 O6'
_cod_database_code 9010325

loop_
_space_group_symop_operation_xyz
x,y,z
1/2+x,1/2+y,z
x,-y,1/2+z
1/2+x,1/2-y,1/2+z
-x,y,1/2-z
1/2-x,1/2+y,1/2-z
-x,-y,-z
1/2-x,1/2-y,-z

loop_
_atom_site_aniso_label
_atom_site_aniso_U_11
_atom_site_aniso_U_22
_atom_site_aniso_U_33
_atom_site_aniso_U_12
_atom_site_aniso_U_13
_atom_site_aniso_U_23
NaM2 0.01400 0.00950 0.00860 0.00000 -0.00140 0.00000
AlM1 0.00530 0.00530 0.00540 0.00000 0.00117 0.00000
Fe3+M1 0.00530 0.00530 0.00540 0.00000 0.00117 0.00000
SiT 0.00460 0.00530 0.00510 -0.00007 0.00150 -0.00021
O1 0.00520 0.00860 0.00940 0.00060 0.00180 -0.00020
O2 0.01180 0.00610 0.01090 -0.00200 0.00330 -0.00100
O3 0.00650 0.01040 0.00640 0.00080 0.00180 -0.00210

loop_
_atom_site_label
_atom_site_fract_x
_atom_site_fract_y
_atom_site_fract_z
_atom_site_occupancy
_atom_site_U_iso_or_equiv
NaM2 0.00000 0.29844 0.25000 1.00000 0.01180
AlM1 0.00000 0.90134 0.25000 0.35000 0.00542
Fe3+M1 0.00000 0.90134 0.25000 0.65000 0.00542
SiT 0.29075 0.09083 0.23362 1.00000 0.00500
O1 0.11233 0.07785 0.13450 1.00000 0.00780
O2 0.35929 0.25862 0.29920 1.00000 0.00960
O3 0.35289 0.00802 0.01110 1.00000 0.00780

loop_
_cod_related_entry_id
_cod_related_entry_database
_cod_related_entry_code
1 AMCSD 0004447
